data_7250966
loop_
_publ_author_name
'La Gorc\'e, Enzo'
'Theunissen, Tristan K.'
'Bourne, Susan A.'

_publ_section_title
;
 Non-covalent interactions in silver(i)-lutidine and
 silver(i)-halopyridine complexes: insights from crystallographic and
 computational studies
;
_journal_issue 45
_journal_name_full CrystEngComm
_journal_page_first 7333
_journal_page_last 7347
_journal_paper_doi 10.1039/D5CE00879D
_journal_volume 27
_journal_year 2025
_chemical_formula_moiety 'C14 H18 Ag N2, N O3'
_chemical_formula_sum 'C14 H18 Ag N3 O3'
_chemical_formula_weight 384.18
_space_group_crystal_system monoclinic
_space_group_IT_number 14
_space_group_name_Hall '-P 2yn'
_space_group_name_H-M_alt 'P 1 21/n 1'
_atom_sites_solution_hydrogens geom
_atom_sites_solution_primary dual
_audit_creation_date 2024-10-04
_audit_creation_method
;
Olex2 1.5
(compiled 2024.01.12 svn.r2f8d729c for OlexSys, GUI svn.r6928)
;
_audit_update_record
;
2025-09-08 deposited with the CCDC.	2025-10-13 downloaded from the CCDC.
;
_cell_angle_alpha 90
_cell_angle_beta 93.875(3)
_cell_angle_gamma 90
_cell_formula_units_Z 4
_cell_length_a 8.2271(7)
_cell_length_b 13.9947(12)
_cell_length_c 13.1526(10)
_cell_measurement_reflns_used 8723
_cell_measurement_temperature 100.00
_cell_measurement_theta_max 27.069
_cell_measurement_theta_min 2.837
_cell_volume 1510.9(2)
_computing_cell_refinement 'SAINT V8.40B (?, 2016)'
_computing_data_reduction 'SAINT V8.40B (?, 2016)'
_computing_molecular_graphics 'Olex2 1.5 (Dolomanov et al., 2009)'
_computing_publication_material 'Olex2 1.5 (Dolomanov et al., 2009)'
_computing_structure_refinement 'SHELXL 2019/3 (Sheldrick, 2015)'
_computing_structure_solution 'SHELXT 2018/2 (Sheldrick, 2018)'
_diffrn_ambient_temperature 100.00
_diffrn_measured_fraction_theta_full 1.000
_diffrn_measured_fraction_theta_max 0.995
_diffrn_measurement_device_type 'Bruker Apex II DUO'
_diffrn_measurement_method '\w scans'
_diffrn_radiation_monochromator graphite
_diffrn_radiation_type MoK\a
_diffrn_radiation_wavelength 0.71073
_diffrn_reflns_av_R_equivalents 0.1004
_diffrn_reflns_av_unetI/netI 0.0481
_diffrn_reflns_Laue_measured_fraction_full 1.000
_diffrn_reflns_Laue_measured_fraction_max 0.995
_diffrn_reflns_limit_h_max 10
_diffrn_reflns_limit_h_min -10
_diffrn_reflns_limit_k_max 18
_diffrn_reflns_limit_k_min -18
_diffrn_reflns_limit_l_max 17
_diffrn_reflns_limit_l_min -17
_diffrn_reflns_number 51342
_diffrn_reflns_point_group_measured_fraction_full 1.000
_diffrn_reflns_point_group_measured_fraction_max 0.995
_diffrn_reflns_theta_full 25.242
_diffrn_reflns_theta_max 28.380
_diffrn_reflns_theta_min 2.128
_diffrn_source_current 1.4
_diffrn_source_power 0.07
_diffrn_source_voltage 50.0
_exptl_absorpt_coefficient_mu 1.347
_exptl_absorpt_correction_T_max 0.7147
_exptl_absorpt_correction_T_min 0.6551
_exptl_absorpt_correction_type multi-scan
_exptl_absorpt_process_details
;
SADABS-2016/2 (Bruker,2016) was used for absorption correction.
wR2(int) was 0.0847 before and 0.0712 after correction.
The Ratio of minimum to maximum transmission is 0.9166.
The \l/2 correction factor is Not present.
;
_exptl_crystal_colour Colourless
_exptl_crystal_density_diffrn 1.689
_exptl_crystal_description block
_exptl_crystal_F_000 776
_exptl_crystal_size_max 0.110
_exptl_crystal_size_mid 0.110
_exptl_crystal_size_min 0.040
_refine_diff_density_max 0.631
_refine_diff_density_min -0.623
_refine_diff_density_rms 0.120
_refine_ls_extinction_method none
_refine_ls_goodness_of_fit_ref 1.025
_refine_ls_hydrogen_treatment constr
_refine_ls_matrix_type full
_refine_ls_number_parameters 194
_refine_ls_number_reflns 3763
_refine_ls_number_restraints 0
_refine_ls_restrained_S_all 1.025
_refine_ls_R_factor_all 0.0652
_refine_ls_R_factor_gt 0.0355
_refine_ls_shift/su_max 0.001
_refine_ls_shift/su_mean 0.000
_refine_ls_structure_factor_coef Fsqd
_refine_ls_weighting_details 'w=1/[\s^2^(Fo^2^)+(0.0342P)^2^+1.4543P] where P=(Fo^2^+2Fc^2^)/3'
_refine_ls_weighting_scheme calc
_refine_ls_wR_factor_gt 0.0709
_refine_ls_wR_factor_ref 0.0800
_reflns_Friedel_coverage 0.000
_reflns_number_gt 2735
_reflns_number_total 3763
_reflns_threshold_expression 'I > 2\s(I)'
_cod_data_source_file d5ce00879d2.cif
_cod_data_source_block Ag-26Lut
_cod_depositor_comments 'Adding full bibliography for 7250962--7250968.cif.'
_cod_database_code 7250966
_shelx_shelxl_version_number 2019/3
_shelx_space_group_comment
;
The symmetry employed for this shelxl refinement is uniquely defined
by the following loop, which should always be used as a source of
symmetry information in preference to the above space-group names.
They are only intended as comments.
;
_olex2_refinement_description
;
1. Fixed Uiso
 At 1.2 times of:
  All C(H) groups
 At 1.5 times of:
  All C(H,H,H) groups
2.a Aromatic/amide H refined with riding coordinates:
 C3A(H3A), C3B(H3B), C4A(H4A), C4B(H4B), C5A(H5A), C5B(H5B)
2.b Idealised Me refined as rotating group:
 C7A(H7AA,H7AB,H7AC), C7B(H7BA,H7BB,H7BC), C8A(H8AA,H8AB,H8AC), C8B(H8BA,H8BB,
 H8BC)
;
_olex2_submission_special_instructions 'No special instructions were received'

loop_
_space_group_symop_operation_xyz
'x, y, z'
'-x+1/2, y+1/2, -z+1/2'
'-x, -y, -z'
'x-1/2, -y-1/2, z-1/2'

loop_
_atom_site_label
_atom_site_type_symbol
_atom_site_fract_x
_atom_site_fract_y
_atom_site_fract_z
_atom_site_U_iso_or_equiv
_atom_site_adp_type
_atom_site_occupancy
_atom_site_site_symmetry_order
_atom_site_calc_flag
_atom_site_refinement_flags_posn
_atom_site_refinement_flags_adp
_atom_site_refinement_flags_occupancy
_atom_site_disorder_assembly
_atom_site_disorder_group
Ag1 Ag 0.56319(3) 0.86529(2) 0.70486(2) 0.01570(8) Uani 1 1 d . . . . .
O1 O 0.4425(3) 0.69178(18) 0.66565(18) 0.0279(6) Uani 1 1 d . . . . .
O2 O 0.5529(4) 0.55871(19) 0.7161(2) 0.0553(9) Uani 1 1 d . . . . .
O3 O 0.6817(3) 0.69172(18) 0.74522(19) 0.0298(6) Uani 1 1 d . . . . .
N1A N 0.4981(3) 0.87738(18) 0.86196(19) 0.0157(6) Uani 1 1 d . . . . .
N1B N 0.6238(3) 0.87822(18) 0.54658(19) 0.0147(6) Uani 1 1 d . . . . .
N3 N 0.5586(4) 0.6465(2) 0.7088(2) 0.0231(6) Uani 1 1 d . . . . .
C2A C 0.6157(4) 0.8766(2) 0.9387(2) 0.0184(7) Uani 1 1 d . . . . .
C2B C 0.5058(4) 0.8773(2) 0.4707(2) 0.0162(7) Uani 1 1 d . . . . .
C3A C 0.5762(4) 0.8774(2) 1.0399(2) 0.0230(8) Uani 1 1 d . . . . .
H3A H 0.660038 0.877017 1.093230 0.028 Uiso 1 1 calc R U . . .
C3B C 0.5418(4) 0.8789(2) 0.3691(2) 0.0205(7) Uani 1 1 d . . . . .
H3B H 0.456782 0.879734 0.316540 0.025 Uiso 1 1 calc R U . . .
C4A C 0.4154(4) 0.8788(2) 1.0624(3) 0.0259(8) Uani 1 1 d . . . . .
H4A H 0.386521 0.880123 1.131122 0.031 Uiso 1 1 calc R U . . .
C4B C 0.7032(4) 0.8794(2) 0.3454(2) 0.0234(8) Uani 1 1 d . . . . .
H4B H 0.730413 0.880462 0.276400 0.028 Uiso 1 1 calc R U . . .
C5A C 0.2961(4) 0.8782(2) 0.9826(3) 0.0225(8) Uani 1 1 d . . . . .
H5A H 0.184374 0.879071 0.996577 0.027 Uiso 1 1 calc R U . . .
C5B C 0.8241(4) 0.8782(2) 0.4235(2) 0.0211(8) Uani 1 1 d . . . . .
H5B H 0.935431 0.877624 0.408516 0.025 Uiso 1 1 calc R U . . .
C6A C 0.3381(4) 0.8765(2) 0.8850(2) 0.0140(7) Uani 1 1 d . . . . .
C6B C 0.7823(4) 0.8778(2) 0.5238(2) 0.0180(7) Uani 1 1 d . . . . .
C7A C 0.7899(4) 0.8763(2) 0.9104(3) 0.0232(8) Uani 1 1 d . . . . .
H7AA H 0.810008 0.819044 0.870331 0.035 Uiso 1 1 calc R U . . .
H7AB H 0.862807 0.876437 0.972511 0.035 Uiso 1 1 calc R U . . .
H7AC H 0.810316 0.933397 0.870001 0.035 Uiso 1 1 calc R U . . .
C7B C 0.3326(4) 0.8752(2) 0.5004(2) 0.0192(7) Uani 1 1 d . . . . .
H7BA H 0.312464 0.815011 0.535532 0.029 Uiso 1 1 calc R U . . .
H7BB H 0.258450 0.880139 0.439089 0.029 Uiso 1 1 calc R U . . .
H7BC H 0.314014 0.928953 0.545862 0.029 Uiso 1 1 calc R U . . .
C8A C 0.2167(4) 0.8762(3) 0.7956(2) 0.0236(8) Uani 1 1 d . . . . .
H8AA H 0.228753 0.934669 0.755689 0.035 Uiso 1 1 calc R U . . .
H8AB H 0.106417 0.873484 0.819347 0.035 Uiso 1 1 calc R U . . .
H8AC H 0.235001 0.820412 0.752836 0.035 Uiso 1 1 calc R U . . .
C8B C 0.9069(4) 0.8775(3) 0.6128(2) 0.0244(8) Uani 1 1 d . . . . .
H8BA H 0.896836 0.936302 0.652330 0.037 Uiso 1 1 calc R U . . .
H8BB H 1.016372 0.873908 0.587870 0.037 Uiso 1 1 calc R U . . .
H8BC H 0.888838 0.822114 0.656185 0.037 Uiso 1 1 calc R U . . .

loop_
_atom_site_aniso_label
_atom_site_aniso_U_11
_atom_site_aniso_U_22
_atom_site_aniso_U_33
_atom_site_aniso_U_23
_atom_site_aniso_U_13
_atom_site_aniso_U_12
Ag1 0.01584(12) 0.02091(13) 0.01044(12) 0.00057(12) 0.00149(8) 0.00032(13)
O1 0.0219(13) 0.0352(15) 0.0255(14) 0.0027(11) -0.0056(11) -0.0058(12)
O2 0.076(2) 0.0164(15) 0.077(2) 0.0042(15) 0.030(2) 0.0045(15)
O3 0.0247(14) 0.0384(16) 0.0255(14) -0.0034(12) -0.0050(11) 0.0091(12)
N1A 0.0173(13) 0.0193(15) 0.0105(12) -0.0015(11) 0.0004(10) 0.0009(11)
N1B 0.0158(13) 0.0182(15) 0.0102(12) -0.0002(10) 0.0020(10) -0.0003(11)
N3 0.0313(16) 0.0215(16) 0.0181(14) -0.0009(14) 0.0125(12) 0.0013(16)
C2A 0.0200(17) 0.0196(18) 0.0155(16) -0.0002(13) -0.0006(13) -0.0006(14)
C2B 0.0176(16) 0.0169(17) 0.0140(15) 0.0004(12) -0.0005(12) 0.0015(13)
C3A 0.0260(18) 0.028(2) 0.0144(16) 0.0004(14) -0.0025(14) -0.0006(15)
C3B 0.0242(18) 0.024(2) 0.0122(15) 0.0002(13) -0.0032(13) -0.0042(14)
C4A 0.031(2) 0.034(2) 0.0130(16) 0.0006(15) 0.0056(15) -0.0005(16)
C4B 0.0288(19) 0.029(2) 0.0124(16) -0.0007(14) 0.0046(14) 0.0002(15)
C5A 0.0187(17) 0.026(2) 0.0234(18) 0.0008(14) 0.0056(14) 0.0014(14)
C5B 0.0197(17) 0.027(2) 0.0177(16) -0.0015(14) 0.0069(14) -0.0011(14)
C6A 0.0165(16) 0.0118(16) 0.0131(14) -0.0046(13) -0.0034(12) 0.0035(13)
C6B 0.0185(17) 0.0194(18) 0.0157(15) -0.0014(13) -0.0003(13) 0.0008(14)
C7A 0.0179(17) 0.033(2) 0.0185(17) -0.0007(15) -0.0010(13) -0.0030(15)
C7B 0.0157(16) 0.0256(19) 0.0161(16) -0.0011(14) -0.0010(13) -0.0016(14)
C8A 0.0181(17) 0.032(2) 0.0208(17) 0.0012(15) 0.0013(14) 0.0017(15)
C8B 0.0134(16) 0.040(2) 0.0195(17) -0.0008(15) -0.0019(13) -0.0012(15)

loop_
_atom_type_symbol
_atom_type_description
_atom_type_scat_dispersion_real
_atom_type_scat_dispersion_imag
_atom_type_scat_source
C C 0.0033 0.0016 'International Tables Vol C Tables 4.2.6.8 and 6.1.1.4'
H H 0.0000 0.0000 'International Tables Vol C Tables 4.2.6.8 and 6.1.1.4'
Ag Ag -0.8971 1.1015 'International Tables Vol C Tables 4.2.6.8 and 6.1.1.4'
N N 0.0061 0.0033 'International Tables Vol C Tables 4.2.6.8 and 6.1.1.4'
O O 0.0106 0.0060 'International Tables Vol C Tables 4.2.6.8 and 6.1.1.4'

loop_
_geom_angle_atom_site_label_1
_geom_angle_atom_site_label_2
_geom_angle_atom_site_label_3
_geom_angle
_geom_angle_site_symmetry_1
_geom_angle_site_symmetry_3
_geom_angle_publ_flag
N1A Ag1 N1B 170.72(9) . . ?
C2A N1A Ag1 120.0(2) . . ?
C2A N1A C6A 119.0(3) . . ?
C6A N1A Ag1 120.7(2) . . ?
C2B N1B Ag1 120.5(2) . . ?
C2B N1B C6B 119.5(3) . . ?
C6B N1B Ag1 119.7(2) . . ?
O1 N3 O3 119.2(3) . . ?
O2 N3 O1 120.5(3) . . ?
O2 N3 O3 120.3(3) . . ?
N1A C2A C3A 120.9(3) . . ?
N1A C2A C7A 117.5(3) . . ?
C3A C2A C7A 121.6(3) . . ?
N1B C2B C3B 121.6(3) . . ?
N1B C2B C7B 117.2(3) . . ?
C3B C2B C7B 121.2(3) . . ?
C2A C3A H3A 120.1 . . ?
C4A C3A C2A 119.7(3) . . ?
C4A C3A H3A 120.1 . . ?
C2B C3B H3B 120.4 . . ?
C4B C3B C2B 119.1(3) . . ?
C4B C3B H3B 120.4 . . ?
C3A C4A H4A 120.7 . . ?
C3A C4A C5A 118.6(3) . . ?
C5A C4A H4A 120.7 . . ?
C3B C4B H4B 120.4 . . ?
C5B C4B C3B 119.1(3) . . ?
C5B C4B H4B 120.4 . . ?
C4A C5A H5A 119.8 . . ?
C6A C5A C4A 120.4(3) . . ?
C6A C5A H5A 119.8 . . ?
C4B C5B H5B 120.1 . . ?
C4B C5B C6B 119.7(3) . . ?
C6B C5B H5B 120.1 . . ?
N1A C6A C8A 115.3(3) . . ?
C5A C6A N1A 121.4(3) . . ?
C5A C6A C8A 123.3(3) . . ?
N1B C6B C5B 120.9(3) . . ?
N1B C6B C8B 116.3(3) . . ?
C5B C6B C8B 122.8(3) . . ?
C2A C7A H7AA 109.5 . . ?
C2A C7A H7AB 109.5 . . ?
C2A C7A H7AC 109.5 . . ?
H7AA C7A H7AB 109.5 . . ?
H7AA C7A H7AC 109.5 . . ?
H7AB C7A H7AC 109.5 . . ?
C2B C7B H7BA 109.5 . . ?
C2B C7B H7BB 109.5 . . ?
C2B C7B H7BC 109.5 . . ?
H7BA C7B H7BB 109.5 . . ?
H7BA C7B H7BC 109.5 . . ?
H7BB C7B H7BC 109.5 . . ?
C6A C8A H8AA 109.5 . . ?
C6A C8A H8AB 109.5 . . ?
C6A C8A H8AC 109.5 . . ?
H8AA C8A H8AB 109.5 . . ?
H8AA C8A H8AC 109.5 . . ?
H8AB C8A H8AC 109.5 . . ?
C6B C8B H8BA 109.5 . . ?
C6B C8B H8BB 109.5 . . ?
C6B C8B H8BC 109.5 . . ?
H8BA C8B H8BB 109.5 . . ?
H8BA C8B H8BC 109.5 . . ?
H8BB C8B H8BC 109.5 . . ?

loop_
_geom_bond_atom_site_label_1
_geom_bond_atom_site_label_2
_geom_bond_distance
_geom_bond_site_symmetry_2
_geom_bond_publ_flag
Ag1 N1A 2.176(2) . ?
Ag1 N1B 2.181(2) . ?
O1 N3 1.250(4) . ?
O2 N3 1.233(3) . ?
O3 N3 1.261(4) . ?
N1A C2A 1.351(4) . ?
N1A C6A 1.370(4) . ?
N1B C2B 1.345(4) . ?
N1B C6B 1.358(4) . ?
C2A C3A 1.390(4) . ?
C2A C7A 1.505(4) . ?
C2B C3B 1.388(4) . ?
C2B C7B 1.503(4) . ?
C3A H3A 0.9500 . ?
C3A C4A 1.376(5) . ?
C3B H3B 0.9500 . ?
C3B C4B 1.384(5) . ?
C4A H4A 0.9500 . ?
C4A C5A 1.388(5) . ?
C4B H4B 0.9500 . ?
C4B C5B 1.380(5) . ?
C5A H5A 0.9500 . ?
C5A C6A 1.351(4) . ?
C5B H5B 0.9500 . ?
C5B C6B 1.385(4) . ?
C6A C8A 1.491(4) . ?
C6B C8B 1.503(4) . ?
C7A H7AA 0.9800 . ?
C7A H7AB 0.9800 . ?
C7A H7AC 0.9800 . ?
C7B H7BA 0.9800 . ?
C7B H7BB 0.9800 . ?
C7B H7BC 0.9800 . ?
C8A H8AA 0.9800 . ?
C8A H8AB 0.9800 . ?
C8A H8AC 0.9800 . ?
C8B H8BA 0.9800 . ?
C8B H8BB 0.9800 . ?
C8B H8BC 0.9800 . ?

loop_
_geom_torsion_atom_site_label_1
_geom_torsion_atom_site_label_2
_geom_torsion_atom_site_label_3
_geom_torsion_atom_site_label_4
_geom_torsion
_geom_torsion_site_symmetry_1
_geom_torsion_site_symmetry_2
_geom_torsion_site_symmetry_3
_geom_torsion_site_symmetry_4
_geom_torsion_publ_flag
Ag1 N1A C2A C3A -175.4(2) . . . . ?
Ag1 N1A C2A C7A 5.5(4) . . . . ?
Ag1 N1A C6A C5A 176.0(2) . . . . ?
Ag1 N1A C6A C8A -5.6(3) . . . . ?
Ag1 N1B C2B C3B -175.6(2) . . . . ?
Ag1 N1B C2B C7B 4.9(4) . . . . ?
Ag1 N1B C6B C5B 174.8(2) . . . . ?
Ag1 N1B C6B C8B -5.6(4) . . . . ?
N1A C2A C3A C4A 0.2(5) . . . . ?
N1B C2B C3B C4B 1.5(5) . . . . ?
C2A N1A C6A C5A 2.3(4) . . . . ?
C2A N1A C6A C8A -179.3(3) . . . . ?
C2A C3A C4A C5A 0.7(5) . . . . ?
C2B N1B C6B C5B 1.2(4) . . . . ?
C2B N1B C6B C8B -179.2(3) . . . . ?
C2B C3B C4B C5B 0.0(5) . . . . ?
C3A C4A C5A C6A -0.1(5) . . . . ?
C3B C4B C5B C6B -0.8(5) . . . . ?
C4A C5A C6A N1A -1.5(5) . . . . ?
C4A C5A C6A C8A -179.7(3) . . . . ?
C4B C5B C6B N1B 0.2(5) . . . . ?
C4B C5B C6B C8B -179.4(3) . . . . ?
C6A N1A C2A C3A -1.7(5) . . . . ?
C6A N1A C2A C7A 179.2(3) . . . . ?
C6B N1B C2B C3B -2.0(4) . . . . ?
C6B N1B C2B C7B 178.4(3) . . . . ?
C7A C2A C3A C4A 179.2(3) . . . . ?
C7B C2B C3B C4B -179.0(3) . . . . ?
